data_7119329
loop_
_publ_author_name
'Lonca, Geoffroy Herv\'e'
'Tejo, Ciputra'
'Chan, Hui Ling'
'Chiba, Shunsuke'
'Gagosz, Fabien'

_publ_section_title
;
 Gold(i)-catalyzed 6-endo-dig azide-yne cyclization: efficient access to
 2H-1,3-oxazines.
;
_journal_issue 4
_journal_name_full 'Chemical communications (Cambridge, England)'
_journal_page_first 736
_journal_page_last 739
_journal_paper_doi 10.1039/c6cc08397h
_journal_volume 53
_journal_year 2017
_chemical_formula_sum 'C17 H13 Br F N O'
_chemical_formula_weight 346.19
_space_group_crystal_system monoclinic
_space_group_IT_number 14
_space_group_name_Hall '-P 2ybc'
_space_group_name_H-M_alt 'P 1 21/c 1'
_symmetry_space_group_name_Hall '-P 2ybc'
_symmetry_space_group_name_H-M 'P 1 21/c 1'
_atom_sites_solution_hydrogens mixed
_audit_update_record
;
2016-09-12 deposited with the CCDC.
2016-12-13 downloaded from the CCDC.
;
_cell_angle_alpha 90
_cell_angle_beta 91.469(7)
_cell_angle_gamma 90
_cell_formula_units_Z 8
_cell_length_a 11.855(3)
_cell_length_b 16.440(5)
_cell_length_c 15.069(4)
_cell_measurement_reflns_used 2147
_cell_measurement_temperature 103.(2)
_cell_measurement_theta_max 21.7951
_cell_measurement_theta_min 2.4777
_cell_volume 2935.9(14)
_computing_cell_refinement 'SAINT V8.37A (Bruker AXS Inc., 2015)'
_computing_data_collection 'APEX3 (Bruker AXS Inc., 2015)'
_computing_data_reduction 'SAINT V8.37A (Bruker AXS Inc., 2015)'
_computing_molecular_graphics 'XP (Bruker AXS Inc., 2015)'
_computing_publication_material 'APEX3 (Bruker AXS Inc., 2015)'
_computing_structure_refinement 'SHELXL-2014/7 (Sheldrick, 2014)'
_computing_structure_solution 'XS, VERSION 2013/1'
_diffrn_ambient_temperature 103.(2)
_diffrn_detector_area_resol_mean 8.3333
_diffrn_measured_fraction_theta_full 0.996
_diffrn_measured_fraction_theta_max 0.996
_diffrn_measurement_device_type 'CCD area detector'
_diffrn_measurement_method 'phi and omega scans'
_diffrn_radiation_monochromator graphite
_diffrn_radiation_type MoK\a
_diffrn_radiation_wavelength 0.71073
_diffrn_reflns_av_R_equivalents 0.1530
_diffrn_reflns_av_unetI/netI 0.1453
_diffrn_reflns_limit_h_max 14
_diffrn_reflns_limit_h_min -14
_diffrn_reflns_limit_k_max 20
_diffrn_reflns_limit_k_min -20
_diffrn_reflns_limit_l_max 18
_diffrn_reflns_limit_l_min -17
_diffrn_reflns_number 22656
_diffrn_reflns_theta_full 26.40
_diffrn_reflns_theta_max 26.40
_diffrn_reflns_theta_min 1.72
_diffrn_source 'fine-focus sealed tube'
_diffrn_source_type 'Bruker KappaCCD'
_exptl_absorpt_coefficient_mu 2.808
_exptl_absorpt_correction_T_max 0.77
_exptl_absorpt_correction_T_min 0.49
_exptl_absorpt_correction_type multi-scan
_exptl_absorpt_process_details
;
SADABS-2014/5 - Bruker AXS area detector scaling and absorption correction
;
_exptl_crystal_colour yellow
_exptl_crystal_density_diffrn 1.566
_exptl_crystal_density_method 'not measured'
_exptl_crystal_description block
_exptl_crystal_F_000 1392
_exptl_crystal_size_max 0.200
_exptl_crystal_size_mid 0.160
_exptl_crystal_size_min 0.100
_refine_diff_density_max 1.811
_refine_diff_density_min -0.757
_refine_ls_extinction_method none
_refine_ls_goodness_of_fit_ref 1.080
_refine_ls_hydrogen_treatment mixed
_refine_ls_matrix_type full
_refine_ls_number_parameters 385
_refine_ls_number_reflns 5999
_refine_ls_number_restraints 2
_refine_ls_restrained_S_all 1.080
_refine_ls_R_factor_all 0.1304
_refine_ls_R_factor_gt 0.0787
_refine_ls_shift/su_max 0.000
_refine_ls_shift/su_mean 0.000
_refine_ls_structure_factor_coef Fsqd
_refine_ls_weighting_details 'w=1/[\s^2^(Fo^2^)+(0.0929P)^2^+2.2432P] where P=(Fo^2^+2Fc^2^)/3'
_refine_ls_weighting_scheme calc
_refine_ls_wR_factor_gt 0.1877
_refine_ls_wR_factor_ref 0.2150
_reflns_number_gt 3812
_reflns_number_total 5999
_reflns_threshold_expression 'I > 2\s(I)'
_cod_data_source_file c6cc08397h2.cif
_cod_data_source_block chiba403
_cod_depositor_comments
;
The following automatic conversions were performed:

'_exptl_absorpt_correction_type' value 'Multi-Scan' changed to
'multi-scan' according to
/usr/data/users/saulius/crontab/automatic-downloads/rss-feeds/RSC/lib/dictionaries/cif_core.dic
dictionary named 'cif_core.dic' version 2.4.2 from 2011-04-26.

Automatic conversion script
Id: cif_fix_values 4268 2015-11-12 08:31:59Z antanas 
;
_cod_original_cell_volume 2935.9(15)
_cod_database_code 7119329

loop_
_space_group_symop_operation_xyz
'x, y, z'
'-x, y+1/2, -z+1/2'
'-x, -y, -z'
'x, -y-1/2, z-1/2'

loop_
_atom_site_type_symbol
_atom_site_label
_atom_site_fract_x
_atom_site_fract_y
_atom_site_fract_z
_atom_site_U_iso_or_equiv
_atom_site_adp_type
_atom_site_calc_flag
_atom_site_refinement_flags_adp
_atom_site_refinement_flags_posn
_atom_site_occupancy
Br Br1 0.92671(6) 0.15431(4) 0.27970(5) 0.0220(2) Uani d . . 1
Br Br2 0.57319(6) 0.72080(4) 0.17934(6) 0.0225(2) Uani d . . 1
C C1 1.1402(6) 0.1616(4) 0.3663(5) 0.0154(15) Uani d . . 1
H H1 1.1903 0.179 0.4127 0.018 Uiso calc U R 1
C C2 1.0339(6) 0.2018(4) 0.3592(5) 0.0156(16) Uani d . . 1
C C3 1.0042(6) 0.2673(4) 0.4106(5) 0.0135(15) Uani d . . 1
C C4 1.0923(6) 0.3085(4) 0.4674(5) 0.0133(15) Uani d . . 1
C C5 1.1933(6) 0.3320(4) 0.4317(5) 0.0172(16) Uani d . . 1
H H5 1.2044 0.3259 0.3698 0.021 Uiso calc U R 1
C C6 1.2801(6) 0.3650(4) 0.4863(5) 0.0205(17) Uani d . . 1
H H6 1.3503 0.38 0.4621 0.025 Uiso calc U R 1
C C7 1.2612(6) 0.3751(4) 0.5750(5) 0.0208(18) Uani d . . 1
H H7 1.3194 0.3975 0.6119 0.025 Uiso calc U R 1
C C8 1.1600(7) 0.3536(4) 0.6123(6) 0.0221(18) Uani d . . 1
H H8 1.1486 0.3618 0.6738 0.027 Uiso calc U R 1
C C9 1.0744(6) 0.3194(4) 0.5578(5) 0.0166(16) Uani d . . 1
H H9 1.0046 0.3038 0.5824 0.02 Uiso calc U R 1
C C10 0.8572(6) 0.3651(4) 0.4540(5) 0.0129(15) Uani d . . 1
C C11 0.9047(6) 0.4373(4) 0.4370(5) 0.0217(17) Uani d . . 1
H H11 0.8768 0.4842 0.466 0.026 Uiso calc U R 1
C C12 0.7569(6) 0.3578(4) 0.5100(5) 0.0154(16) Uani d . . 1
C C13 0.6747(7) 0.4179(4) 0.5099(5) 0.0207(17) Uani d . . 1
H H13 0.6827 0.4643 0.4731 0.025 Uiso calc U R 1
C C14 0.5806(7) 0.4111(4) 0.5628(5) 0.0230(18) Uani d . . 1
H H14 0.5253 0.4529 0.5631 0.028 Uiso calc U R 1
C C15 0.5688(7) 0.3425(5) 0.6148(5) 0.0272(19) Uani d . . 1
H H15 0.5044 0.3366 0.6505 0.033 Uiso calc U R 1
C C16 0.6503(7) 0.2827(5) 0.6149(6) 0.030(2) Uani d . . 1
H H16 0.6422 0.236 0.6512 0.036 Uiso calc U R 1
C C17 0.7424(6) 0.2902(4) 0.5634(5) 0.0197(17) Uani d . . 1
H H17 0.7977 0.2484 0.5641 0.024 Uiso calc U R 1
C C18 0.3557(6) 0.6620(4) 0.1354(5) 0.0130(15) Uani d . . 1
H H18 0.3026 0.6216 0.1175 0.016 Uiso calc U R 1
C C19 0.4683(6) 0.6368(4) 0.1558(5) 0.0162(16) Uani d . . 1
C C20 0.5025(6) 0.5557(4) 0.1632(5) 0.0124(15) Uani d . . 1
C C21 0.4193(6) 0.4885(4) 0.1505(5) 0.0170(16) Uani d . . 1
C C22 0.3243(6) 0.4847(4) 0.2000(5) 0.0222(18) Uani d . . 1
H H22 0.3107 0.5257 0.2429 0.027 Uiso calc U R 1
C C23 0.2470(7) 0.4215(5) 0.1882(6) 0.031(2) Uani d . . 1
H H23 0.1804 0.42 0.222 0.037 Uiso calc U R 1
C C24 0.2676(8) 0.3609(4) 0.1272(6) 0.033(2) Uani d . . 1
H H24 0.2153 0.3176 0.1189 0.04 Uiso calc U R 1
C C25 0.3649(7) 0.3635(4) 0.0783(6) 0.030(2) Uani d . . 1
H H25 0.3795 0.3214 0.0369 0.036 Uiso calc U R 1
C C26 0.4417(6) 0.4275(4) 0.0892(5) 0.0203(17) Uani d . . 1
H H26 0.5081 0.4293 0.0553 0.024 Uiso calc U R 1
C C27 0.6555(6) 0.4582(4) 0.2034(5) 0.0166(16) Uani d . . 1
C C28 0.6128(6) 0.4163(4) 0.2689(5) 0.0148(16) Uani d . . 1
H H28 0.6434 0.3643 0.2828 0.018 Uiso calc U R 1
C C29 0.7574(6) 0.4313(4) 0.1562(5) 0.0154(15) Uani d . . 1
C C30 0.7731(6) 0.4535(4) 0.0678(5) 0.0173(16) Uani d . . 1
H H30 0.7161 0.4832 0.0363 0.021 Uiso calc U R 1
C C31 0.8728(6) 0.4320(4) 0.0255(5) 0.0184(16) Uani d . . 1
H H31 0.8831 0.4465 -0.0348 0.022 Uiso calc U R 1
C C32 0.9551(6) 0.3900(4) 0.0712(5) 0.0205(17) Uani d . . 1
H H32 1.0236 0.3771 0.043 0.025 Uiso calc U R 1
C C33 0.9398(6) 0.3661(4) 0.1577(5) 0.0195(17) Uani d . . 1
H H33 0.9963 0.335 0.1878 0.023 Uiso calc U R 1
C C34 0.8423(6) 0.3874(4) 0.2010(5) 0.0148(15) Uani d . . 1
H H34 0.8332 0.372 0.2611 0.018 Uiso calc U R 1
F F1 0.9891(4) 0.4461(2) 0.3813(3) 0.0261(11) Uani d . . 1
F F2 0.5264(3) 0.4452(2) 0.3173(3) 0.0213(10) Uani d . . 1
N N1 0.8962(5) 0.2926(3) 0.4154(4) 0.0127(13) Uani d . D 1
H H1N 0.844(5) 0.265(4) 0.389(5) 0.019 Uiso d U D 1
N N2 0.6119(5) 0.5354(3) 0.1780(4) 0.0150(13) Uani d . D 1
H H2N 0.662(5) 0.572(3) 0.170(5) 0.023 Uiso d U D 1
O O1 1.1734(4) 0.1065(3) 0.3179(3) 0.0180(11) Uani d . . 1
O O2 0.3226(4) 0.7333(3) 0.1394(3) 0.0170(11) Uani d . . 1

loop_
_atom_site_aniso_label
_atom_site_aniso_U_11
_atom_site_aniso_U_22
_atom_site_aniso_U_33
_atom_site_aniso_U_12
_atom_site_aniso_U_13
_atom_site_aniso_U_23
Br1 0.0183(4) 0.0207(4) 0.0271(5) -0.0004(3) -0.0001(3) -0.0056(3)
Br2 0.0177(4) 0.0117(4) 0.0383(5) -0.0011(3) 0.0009(3) 0.0008(3)
C1 0.013(4) 0.015(4) 0.018(4) -0.003(3) -0.002(3) 0.003(3)
C2 0.016(4) 0.013(4) 0.017(4) -0.003(3) -0.005(3) 0.002(3)
C3 0.012(4) 0.013(4) 0.015(4) 0.001(3) -0.002(3) 0.007(3)
C4 0.015(4) 0.005(3) 0.020(4) 0.000(3) -0.001(3) -0.003(3)
C5 0.017(4) 0.011(3) 0.024(4) 0.003(3) 0.007(3) -0.002(3)
C6 0.011(4) 0.016(4) 0.034(5) -0.003(3) -0.002(3) -0.002(3)
C7 0.018(4) 0.010(4) 0.035(5) 0.002(3) -0.004(4) -0.002(3)
C8 0.025(5) 0.014(4) 0.027(5) 0.001(3) -0.009(4) 0.003(3)
C9 0.017(4) 0.007(3) 0.025(4) -0.001(3) 0.003(3) 0.002(3)
C10 0.009(4) 0.016(4) 0.014(4) 0.004(3) 0.002(3) 0.004(3)
C11 0.024(4) 0.010(4) 0.031(5) 0.006(3) -0.001(4) -0.002(3)
C12 0.017(4) 0.010(3) 0.019(4) 0.001(3) -0.002(3) -0.009(3)
C13 0.028(5) 0.008(3) 0.025(5) 0.001(3) -0.001(4) -0.004(3)
C14 0.026(5) 0.020(4) 0.023(5) 0.013(3) 0.003(4) -0.006(3)
C15 0.020(4) 0.041(5) 0.022(5) 0.011(4) 0.007(3) 0.003(4)
C16 0.033(5) 0.028(5) 0.029(5) 0.003(4) 0.002(4) 0.006(4)
C17 0.022(4) 0.017(4) 0.021(4) 0.009(3) 0.004(3) 0.004(3)
C18 0.012(4) 0.014(3) 0.013(4) -0.005(3) 0.001(3) 0.002(3)
C19 0.020(4) 0.008(3) 0.020(4) -0.001(3) -0.001(3) -0.001(3)
C20 0.012(4) 0.009(3) 0.016(4) 0.001(3) -0.007(3) 0.003(3)
C21 0.017(4) 0.010(3) 0.024(4) 0.003(3) -0.006(3) 0.004(3)
C22 0.023(5) 0.015(4) 0.028(5) -0.007(3) -0.003(4) 0.006(3)
C23 0.021(5) 0.028(5) 0.043(6) -0.005(3) -0.006(4) 0.007(4)
C24 0.034(5) 0.009(4) 0.056(6) -0.008(3) -0.020(5) 0.005(4)
C25 0.035(5) 0.011(4) 0.042(5) -0.001(3) -0.017(4) -0.002(3)
C26 0.021(4) 0.014(4) 0.025(5) -0.001(3) -0.011(3) 0.001(3)
C27 0.018(4) 0.007(3) 0.024(4) -0.002(3) -0.006(3) -0.003(3)
C28 0.009(4) 0.011(3) 0.024(4) 0.007(3) 0.001(3) -0.004(3)
C29 0.016(4) 0.011(3) 0.019(4) 0.003(3) 0.001(3) -0.005(3)
C30 0.019(4) 0.010(3) 0.023(4) 0.001(3) -0.006(3) 0.001(3)
C31 0.023(4) 0.014(4) 0.019(4) -0.004(3) 0.003(3) -0.007(3)
C32 0.009(4) 0.019(4) 0.033(5) 0.001(3) 0.001(3) -0.008(3)
C33 0.019(4) 0.009(3) 0.030(5) 0.001(3) -0.004(3) -0.004(3)
C34 0.015(4) 0.013(3) 0.016(4) 0.002(3) -0.002(3) -0.001(3)
F1 0.023(3) 0.017(2) 0.039(3) -0.0012(18) 0.004(2) 0.0053(19)
F2 0.021(2) 0.021(2) 0.022(2) 0.0061(18) 0.0034(19) 0.0014(17)
N1 0.016(3) 0.007(3) 0.016(3) -0.003(2) -0.008(3) 0.000(2)
N2 0.015(3) 0.005(3) 0.025(4) 0.000(2) -0.001(3) 0.001(2)
O1 0.018(3) 0.013(3) 0.023(3) 0.002(2) 0.001(2) -0.004(2)
O2 0.017(3) 0.009(2) 0.025(3) 0.0020(19) 0.000(2) 0.0024(19)

loop_
_atom_type_symbol
_atom_type_description
_atom_type_scat_dispersion_real
_atom_type_scat_dispersion_imag
_atom_type_scat_source
C C 0.0033 0.0016 'International Tables Vol C Tables 4.2.6.8 and 6.1.1.4'
H H 0.0000 0.0000 'International Tables Vol C Tables 4.2.6.8 and 6.1.1.4'
N N 0.0061 0.0033 'International Tables Vol C Tables 4.2.6.8 and 6.1.1.4'
O O 0.0106 0.0060 'International Tables Vol C Tables 4.2.6.8 and 6.1.1.4'
F F 0.0171 0.0103 'International Tables Vol C Tables 4.2.6.8 and 6.1.1.4'
Br Br -0.2901 2.4595 'International Tables Vol C Tables 4.2.6.8 and 6.1.1.4'

loop_
_geom_angle_atom_site_label_1
_geom_angle_atom_site_label_2
_geom_angle_atom_site_label_3
_geom_angle
O1 C1 C2 126.2(7)
C3 C2 C1 123.9(6)
C3 C2 Br1 120.1(5)
C1 C2 Br1 115.8(5)
N1 C3 C2 121.8(6)
N1 C3 C4 118.6(6)
C2 C3 C4 119.5(6)
C5 C4 C9 120.0(7)
C5 C4 C3 120.2(7)
C9 C4 C3 119.7(6)
C4 C5 C6 120.5(7)
C7 C6 C5 118.8(7)
C6 C7 C8 122.1(7)
C7 C8 C9 119.0(8)
C4 C9 C8 119.7(7)
C11 C10 N1 121.7(7)
C11 C10 C12 121.9(6)
N1 C10 C12 116.3(6)
F1 C11 C10 122.9(6)
C17 C12 C13 118.4(7)
C17 C12 C10 120.6(6)
C13 C12 C10 121.0(6)
C12 C13 C14 121.0(7)
C15 C14 C13 119.0(7)
C16 C15 C14 120.1(8)
C17 C16 C15 120.5(8)
C16 C17 C12 121.1(7)
O2 C18 C19 124.2(6)
C20 C19 C18 124.3(6)
C20 C19 Br2 119.7(5)
C18 C19 Br2 115.9(5)
N2 C20 C19 121.5(6)
N2 C20 C21 117.9(6)
C19 C20 C21 120.5(6)
C22 C21 C26 120.1(7)
C22 C21 C20 121.1(7)
C26 C21 C20 118.8(7)
C21 C22 C23 120.8(8)
C24 C23 C22 119.7(8)
C23 C24 C25 119.7(7)
C24 C25 C26 120.6(8)
C21 C26 C25 119.0(8)
C28 C27 N2 121.8(7)
C28 C27 C29 122.5(6)
N2 C27 C29 115.6(6)
C27 C28 F2 122.0(6)
C34 C29 C30 118.8(7)
C34 C29 C27 120.5(7)
C30 C29 C27 120.6(6)
C29 C30 C31 120.1(7)
C32 C31 C30 119.8(7)
C31 C32 C33 120.7(7)
C32 C33 C34 120.4(7)
C33 C34 C29 120.1(7)
C3 N1 C10 127.2(6)
C20 N2 C27 127.3(6)

loop_
_geom_bond_atom_site_label_1
_geom_bond_atom_site_label_2
_geom_bond_distance
Br1 C2 1.892(7)
Br2 C19 1.886(7)
C1 O1 1.234(8)
C1 C2 1.424(10)
C2 C3 1.378(10)
C3 N1 1.350(9)
C3 C4 1.495(9)
C4 C5 1.381(10)
C4 C9 1.395(10)
C5 C6 1.409(10)
C6 C7 1.370(11)
C7 C8 1.384(11)
C8 C9 1.407(10)
C10 C11 1.341(10)
C10 N1 1.410(9)
C10 C12 1.481(10)
C11 F1 1.330(9)
C12 C17 1.386(10)
C12 C13 1.387(10)
C13 C14 1.392(11)
C14 C15 1.382(11)
C15 C16 1.379(11)
C16 C17 1.361(11)
C18 O2 1.237(8)
C18 C19 1.424(10)
C19 C20 1.397(9)
C20 N2 1.352(9)
C20 C21 1.489(9)
C21 C22 1.368(11)
C21 C26 1.395(10)
C22 C23 1.394(10)
C23 C24 1.382(12)
C24 C25 1.385(13)
C25 C26 1.398(10)
C27 C28 1.315(10)
C27 N2 1.419(8)
C27 C29 1.485(10)
C28 F2 1.358(8)
C29 C34 1.399(9)
C29 C30 1.399(10)
C30 C31 1.403(10)
C31 C32 1.368(10)
C32 C33 1.377(11)
C33 C34 1.386(10)
